data_7039449
loop_
_publ_author_name
'Zhao, Minggang'
'Wang, Lixia'
'Zhang, Xiang'
'Zheng, Wenjun'

_publ_section_title
;
 Paddlewheel 1,2,4-diazaphospholide distibines with the shortest
 antimony-antimony single bonds.
;
_journal_issue 26
_journal_name_full 'Dalton transactions (Cambridge, England : 2003)'
_journal_page_first 10505
_journal_page_last 10509
_journal_paper_doi 10.1039/c6dt02039a
_journal_volume 45
_journal_year 2016
_chemical_formula_sum 'C28 H52 Li2 N4 O2 P2'
_chemical_formula_weight 552.56
_chemical_name_systematic
; 
 ? 
;
_space_group_IT_number 12
_symmetry_cell_setting monoclinic
_symmetry_space_group_name_Hall '-C 2y'
_symmetry_space_group_name_H-M 'C 1 2/m 1'
_atom_sites_solution_hydrogens geom
_atom_sites_solution_primary direct
_atom_sites_solution_secondary difmap
_audit_creation_method SHELXL-97
_audit_update_record
;
2016-05-21 deposited with the CCDC.
2016-06-03 downloaded from the CCDC.
;
_cell_angle_alpha 90.00
_cell_angle_beta 114.866(12)
_cell_angle_gamma 90.00
_cell_formula_units_Z 2
_cell_length_a 9.9007(11)
_cell_length_b 18.4778(10)
_cell_length_c 10.4804(10)
_cell_measurement_reflns_used 824
_cell_measurement_temperature 153(2)
_cell_measurement_theta_max 28.9847
_cell_measurement_theta_min 3.0681
_cell_volume 1739.6(3)
_computing_cell_refinement 'Bruker FRAMBO'
_computing_data_collection 'Bruker FRAMBO'
_computing_data_reduction 'Bruker SAINT'
_computing_molecular_graphics 'Bruker SHELXTL'
_computing_publication_material 'Bruker SHELXTL'
_computing_structure_refinement 'SHELXL-97 (Sheldrick, 1997)'
_computing_structure_solution 'SHELXS-97 (Sheldrick, 1990)'
_diffrn_ambient_temperature 153(2)
_diffrn_measured_fraction_theta_full 0.995
_diffrn_measured_fraction_theta_max 0.995
_diffrn_measurement_device_type 'multiwire proportional'
_diffrn_measurement_method 'phi and omega scans'
_diffrn_radiation_monochromator graphite
_diffrn_radiation_source 'fine-focus sealed tube'
_diffrn_radiation_type MoK\a
_diffrn_radiation_wavelength 0.71073
_diffrn_reflns_av_R_equivalents 0.0265
_diffrn_reflns_av_unetI/netI 0.0374
_diffrn_reflns_limit_h_max 9
_diffrn_reflns_limit_h_min -11
_diffrn_reflns_limit_k_max 13
_diffrn_reflns_limit_k_min -22
_diffrn_reflns_limit_l_max 12
_diffrn_reflns_limit_l_min -10
_diffrn_reflns_number 3558
_diffrn_reflns_theta_full 25.50
_diffrn_reflns_theta_max 25.50
_diffrn_reflns_theta_min 3.07
_diffrn_standards_number 4133
_exptl_absorpt_coefficient_mu 0.152
_exptl_absorpt_correction_T_max 1.00000
_exptl_absorpt_correction_T_min 0.70177
_exptl_absorpt_correction_type multi-scan
_exptl_absorpt_process_details sadabs
_exptl_crystal_colour colourless
_exptl_crystal_density_diffrn 1.055
_exptl_crystal_density_method 'not measured'
_exptl_crystal_description block
_exptl_crystal_F_000 600
_exptl_crystal_size_max 0.22
_exptl_crystal_size_mid 0.15
_exptl_crystal_size_min 0.10
_refine_diff_density_max 0.329
_refine_diff_density_min -0.271
_refine_diff_density_rms 0.047
_refine_ls_extinction_coef 0.020(4)
_refine_ls_extinction_expression Fc^*^=kFc[1+0.001xFc^2^\l^3^/sin(2\q)]^-1/4^
_refine_ls_extinction_method SHELXL
_refine_ls_goodness_of_fit_ref 1.052
_refine_ls_hydrogen_treatment constr
_refine_ls_matrix_type full
_refine_ls_number_parameters 94
_refine_ls_number_reflns 1670
_refine_ls_number_restraints 0
_refine_ls_restrained_S_all 1.052
_refine_ls_R_factor_all 0.0892
_refine_ls_R_factor_gt 0.0633
_refine_ls_shift/su_max 0.000
_refine_ls_shift/su_mean 0.000
_refine_ls_structure_factor_coef Fsqd
_refine_ls_weighting_details 'calc w=1/[\s^2^(Fo^2^)+(0.1158P)^2^+0.2091P] where P=(Fo^2^+2Fc^2^)/3'
_refine_ls_weighting_scheme calc
_refine_ls_wR_factor_gt 0.1727
_refine_ls_wR_factor_ref 0.1914
_reflns_number_gt 1196
_reflns_number_total 1670
_reflns_threshold_expression >2sigma(I)
_cod_data_source_file c6dt02039a2.cif
_cod_data_source_block 121201-1a
_cod_depositor_comments
;
The following automatic conversions were performed:

'_symmetry_cell_setting' value 'Monoclinic' changed to 'monoclinic'
according to
/usr/data/users/saulius/crontab/automatic-downloads/rss-feeds/RSC/lib/dictionaries/cif_core.dic
dictionary named 'cif_core.dic' version 2.4.2 from 2011-04-26.

Automatic conversion script
Id: cif_fix_values 4268 2015-11-12 08:31:59Z antanas 

 Adding full bibliography for 7039448--7039452.cif.

2018-12-28
Z value and formula fixed to values more according to usual
chemical conventions.                 miguel
;
_cod_original_formula_sum 'C14 H26 Li N2 O P'
_cod_original_formula_weight 276.28
_cod_original_formula_units_Z 4
_cod_original_sg_symbol_H-M C2/m
_cod_database_code 7039449

loop_
_symmetry_equiv_pos_as_xyz
'x, y, z'
'-x, y, -z'
'x+1/2, y+1/2, z'
'-x+1/2, y+1/2, -z'
'-x, -y, -z'
'x, -y, z'
'-x+1/2, -y+1/2, -z'
'x+1/2, -y+1/2, z'

loop_
_atom_site_label
_atom_site_type_symbol
_atom_site_fract_x
_atom_site_fract_y
_atom_site_fract_z
_atom_site_U_iso_or_equiv
_atom_site_adp_type
_atom_site_occupancy
_atom_site_symmetry_multiplicity
_atom_site_calc_flag
_atom_site_refinement_flags
P1 P 0.0000 0.22737(5) 0.0000 0.0590(4) Uani 1 2 d S
N1 N 0.0610(2) 0.09218(11) 0.0644(2) 0.0546(6) Uani 1 1 d .
C5 C 0.1051(3) 0.15871(12) 0.1116(2) 0.0486(7) Uani 1 1 d .
O1 O 0.2643(4) 0.0000 -0.0573(3) 0.0781(9) Uani 1 2 d S
C4 C 0.2369(3) 0.16703(16) 0.2548(3) 0.0622(8) Uani 1 1 d .
C6 C 0.2662(6) 0.0628(2) -0.1364(4) 0.1033(13) Uani 1 1 d .
H6A H 0.1910 0.0970 -0.1389 0.124 Uiso 1 1 calc R
H6B H 0.3628 0.0862 -0.0942 0.124 Uiso 1 1 calc R
C2 C 0.2789(5) 0.2477(2) 0.2833(5) 0.1121(15) Uani 1 1 d .
H2A H 0.1969 0.2740 0.2866 0.168 Uiso 1 1 calc R
H2B H 0.3016 0.2667 0.2093 0.168 Uiso 1 1 calc R
H2C H 0.3643 0.2525 0.3716 0.168 Uiso 1 1 calc R
C3 C 0.1941(5) 0.1392(3) 0.3680(4) 0.1153(16) Uani 1 1 d .
H3A H 0.1094 0.1656 0.3653 0.173 Uiso 1 1 calc R
H3B H 0.2761 0.1455 0.4583 0.173 Uiso 1 1 calc R
H3C H 0.1697 0.0887 0.3526 0.173 Uiso 1 1 calc R
C1 C 0.3722(4) 0.1285(2) 0.2549(4) 0.1054(14) Uani 1 1 d .
H1A H 0.4567 0.1376 0.3423 0.158 Uiso 1 1 calc R
H1B H 0.3923 0.1461 0.1785 0.158 Uiso 1 1 calc R
H1C H 0.3533 0.0774 0.2441 0.158 Uiso 1 1 calc R
Li1A Li 0.1552(8) 0.0000 0.0545(7) 0.0628(16) Uani 1 2 d S
C7 C 0.2365(10) 0.0389(3) -0.2733(6) 0.168(3) Uani 1 1 d .
H7A H 0.3121 0.0569 -0.3012 0.201 Uiso 1 1 calc R
H7B H 0.1405 0.0569 -0.3394 0.201 Uiso 1 1 calc R

loop_
_atom_site_aniso_label
_atom_site_aniso_U_11
_atom_site_aniso_U_22
_atom_site_aniso_U_33
_atom_site_aniso_U_23
_atom_site_aniso_U_13
_atom_site_aniso_U_12
P1 0.0773(8) 0.0400(6) 0.0535(6) 0.000 0.0214(5) 0.000
N1 0.0602(13) 0.0454(12) 0.0541(12) 0.0035(9) 0.0202(9) 0.0032(9)
C5 0.0568(15) 0.0495(14) 0.0431(13) -0.0016(10) 0.0246(11) -0.0009(11)
O1 0.096(2) 0.0705(18) 0.080(2) 0.000 0.0494(18) 0.000
C4 0.0605(17) 0.0760(19) 0.0454(15) -0.0065(12) 0.0176(12) -0.0008(13)
C6 0.143(4) 0.083(2) 0.107(3) 0.008(2) 0.076(3) -0.021(2)
C2 0.107(3) 0.108(3) 0.082(3) -0.027(2) 0.002(2) -0.024(2)
C3 0.106(3) 0.186(4) 0.0482(19) 0.013(2) 0.0266(19) -0.021(3)
C1 0.072(2) 0.137(3) 0.081(3) -0.020(2) 0.0077(19) 0.017(2)
Li1A 0.064(4) 0.053(3) 0.069(4) 0.000 0.027(3) 0.000
C7 0.284(9) 0.142(4) 0.111(4) 0.021(3) 0.118(5) 0.001(4)

loop_
_atom_type_symbol
_atom_type_description
_atom_type_scat_dispersion_real
_atom_type_scat_dispersion_imag
_atom_type_scat_source
C C 0.0033 0.0016 'International Tables Vol C Tables 4.2.6.8 and 6.1.1.4'
H H 0.0000 0.0000 'International Tables Vol C Tables 4.2.6.8 and 6.1.1.4'
N N 0.0061 0.0033 'International Tables Vol C Tables 4.2.6.8 and 6.1.1.4'
O O 0.0106 0.0060 'International Tables Vol C Tables 4.2.6.8 and 6.1.1.4'
P P 0.1023 0.0942 'International Tables Vol C Tables 4.2.6.8 and 6.1.1.4'
Li Li -0.0003 0.0001 'International Tables Vol C Tables 4.2.6.8 and 6.1.1.4'

loop_
_geom_angle_atom_site_label_1
_geom_angle_atom_site_label_2
_geom_angle_atom_site_label_3
_geom_angle
_geom_angle_site_symmetry_1
_geom_angle_site_symmetry_3
C5 P1 C5 86.58(16) 2 .
C5 N1 N1 112.28(14) . 2
C5 N1 Li1A 137.1(3) . .
N1 N1 Li1A 100.8(2) 2 .
C5 N1 Li1A 149.1(2) . 5
N1 N1 Li1A 47.78(15) 2 5
Li1A N1 Li1A 73.8(3) . 5
N1 C5 C4 118.1(2) . .
N1 C5 P1 114.43(18) . .
C4 C5 P1 127.51(18) . .
C6 O1 C6 108.4(4) 6 .
C6 O1 Li1A 120.5(2) 6 .
C6 O1 Li1A 120.5(2) . .
C3 C4 C1 112.3(3) . .
C3 C4 C5 109.4(3) . .
C1 C4 C5 110.0(2) . .
C3 C4 C2 108.7(3) . .
C1 C4 C2 106.7(3) . .
C5 C4 C2 109.7(2) . .
C7 C6 O1 106.8(3) . .
C7 C6 H6A 110.4 . .
O1 C6 H6A 110.4 . .
C7 C6 H6B 110.4 . .
O1 C6 H6B 110.4 . .
H6A C6 H6B 108.6 . .
C4 C2 H2A 109.5 . .
C4 C2 H2B 109.5 . .
H2A C2 H2B 109.5 . .
C4 C2 H2C 109.5 . .
H2A C2 H2C 109.5 . .
H2B C2 H2C 109.5 . .
C4 C3 H3A 109.5 . .
C4 C3 H3B 109.5 . .
H3A C3 H3B 109.5 . .
C4 C3 H3C 109.5 . .
H3A C3 H3C 109.5 . .
H3B C3 H3C 109.5 . .
C4 C1 H1A 109.5 . .
C4 C1 H1B 109.5 . .
H1A C1 H1B 109.5 . .
C4 C1 H1C 109.5 . .
H1A C1 H1C 109.5 . .
H1B C1 H1C 109.5 . .
O1 Li1A N1 116.0(2) . 6
O1 Li1A N1 116.0(2) . .
N1 Li1A N1 120.2(4) 6 .
O1 Li1A N1 105.7(3) . 5
N1 Li1A N1 31.40(13) 6 5
N1 Li1A N1 106.2(3) . 5
O1 Li1A N1 105.7(3) . 2
N1 Li1A N1 106.2(3) 6 2
N1 Li1A N1 31.40(13) . 2
N1 Li1A N1 81.6(2) 5 2
O1 Li1A Li1A 124.2(5) . 5
N1 Li1A Li1A 63.7(2) 6 5
N1 Li1A Li1A 63.7(2) . 5
N1 Li1A Li1A 42.52(12) 5 5
N1 Li1A Li1A 42.52(12) 2 5
C6 C7 C7 108.2(2) . 6
C6 C7 H7A 110.1 . .
C7 C7 H7A 110.1 6 .
C6 C7 H7B 110.1 . .
C7 C7 H7B 110.1 6 .
H7A C7 H7B 108.4 . .

loop_
_geom_bond_atom_site_label_1
_geom_bond_atom_site_label_2
_geom_bond_distance
_geom_bond_site_symmetry_2
P1 C5 1.743(2) 2
P1 C5 1.743(2) .
N1 C5 1.329(3) .
N1 N1 1.383(4) 2
N1 Li1A 1.965(4) .
N1 Li1A 2.606(6) 5
C5 C4 1.527(4) .
O1 C6 1.430(4) 6
O1 C6 1.430(4) .
O1 Li1A 1.899(8) .
C4 C3 1.508(5) .
C4 C1 1.517(5) .
C4 C2 1.542(5) .
C6 C7 1.408(6) .
C6 H6A 0.9700 .
C6 H6B 0.9700 .
C2 H2A 0.9600 .
C2 H2B 0.9600 .
C2 H2C 0.9600 .
C3 H3A 0.9600 .
C3 H3B 0.9600 .
C3 H3C 0.9600 .
C1 H1A 0.9600 .
C1 H1B 0.9600 .
C1 H1C 0.9600 .
Li1A N1 1.965(4) 6
Li1A N1 2.606(6) 5
Li1A N1 2.606(6) 2
Li1A Li1A 2.792(14) 5
C7 C7 1.438(10) 6
C7 H7A 0.9700 .
C7 H7B 0.9700 .

loop_
_geom_torsion_atom_site_label_1
_geom_torsion_atom_site_label_2
_geom_torsion_atom_site_label_3
_geom_torsion_atom_site_label_4
_geom_torsion
_geom_torsion_site_symmetry_1
_geom_torsion_site_symmetry_4
N1 N1 C5 C4 178.6(3) 2 .
Li1A N1 C5 C4 -43.7(5) . .
Li1A N1 C5 C4 135.4(4) 5 .
N1 N1 C5 P1 -0.4(4) 2 .
Li1A N1 C5 P1 137.2(4) . .
Li1A N1 C5 P1 -43.6(5) 5 .
C5 P1 C5 N1 0.17(13) 2 .
C5 P1 C5 C4 -178.7(3) 2 .
N1 C5 C4 C3 -66.2(3) . .
P1 C5 C4 C3 112.7(3) . .
N1 C5 C4 C1 57.6(4) . .
P1 C5 C4 C1 -123.5(3) . .
N1 C5 C4 C2 174.7(3) . .
P1 C5 C4 C2 -6.4(4) . .
C6 O1 C6 C7 12.6(8) 6 .
Li1A O1 C6 C7 -132.1(5) . .
C6 O1 Li1A N1 4.4(6) 6 6
C6 O1 Li1A N1 144.8(3) . 6
C6 O1 Li1A N1 -144.8(3) 6 .
C6 O1 Li1A N1 -4.4(6) . .
C6 O1 Li1A N1 -27.4(4) 6 5
C6 O1 Li1A N1 113.0(3) . 5
C6 O1 Li1A N1 -113.0(3) 6 2
C6 O1 Li1A N1 27.4(4) . 2
C6 O1 Li1A Li1A -70.2(3) 6 5
C6 O1 Li1A Li1A 70.2(3) . 5
C5 N1 Li1A O1 -63.3(6) . .
N1 N1 Li1A O1 77.3(4) 2 .
Li1A N1 Li1A O1 117.1(5) 5 .
C5 N1 Li1A N1 148.7(3) . 6
N1 N1 Li1A N1 -70.6(5) 2 6
Li1A N1 Li1A N1 -30.8(2) 5 6
C5 N1 Li1A N1 179.5(3) . 5
N1 N1 Li1A N1 -39.8(3) 2 5
Li1A N1 Li1A N1 0.0 5 5
C5 N1 Li1A N1 -140.6(5) . 2
Li1A N1 Li1A N1 39.8(3) 5 2
C5 N1 Li1A Li1A 179.5(3) . 5
N1 N1 Li1A Li1A -39.8(3) 2 5
O1 C6 C7 C7 -7.7(5) . 6
